data_4328782
loop_
_publ_author_name
'Kirstin Hallier'
'Ma\/lgorzata Ho\/ly\'nska'
'Mathieu Rouzi\`eres'
'Rodolphe Cl\'erac'
'Stefanie Dehnen'

_publ_section_title
;
 Structure and Properties of New Mixed-Valent [MnIII2MnIV3LnIII5O5]
 Complexes (LnIII= TmIII, LuIII, and YbIII)
;
_journal_name_full 'Inorganic Chemistry'
_journal_page_first 3929
_journal_page_last 3931
_journal_paper_doi 10.1021/ic202443u
_journal_volume 51
_journal_year 2012
_chemical_formula_moiety 'C80 H94 Lu5 Mn5 N9 O32, 2(C H4 O), 2(Cl)'
_chemical_formula_sum 'C82 H102 Cl2 Lu5 Mn5 N9 O34'
_chemical_formula_weight 2978.18
_space_group_IT_number 11
_symmetry_cell_setting monoclinic
_symmetry_space_group_name_Hall '-P 2yb'
_symmetry_space_group_name_H-M 'P 1 21/m 1'
_atom_sites_solution_hydrogens geom
_atom_sites_solution_primary direct
_atom_sites_solution_secondary difmap
_audit_creation_method SHELXL-97
_cell_angle_alpha 90.00
_cell_angle_beta 107.62(3)
_cell_angle_gamma 90.00
_cell_formula_units_Z 2
_cell_length_a 13.797(4)
_cell_length_b 22.994(5)
_cell_length_c 16.920(4)
_cell_measurement_reflns_used 11064
_cell_measurement_temperature 100(2)
_cell_measurement_theta_max 26.71
_cell_measurement_theta_min 1.26
_cell_volume 5116(2)
_computing_structure_refinement 'SHELXL-97 (Sheldrick, 1997)'
_computing_structure_solution 'SHELXS-97 (Sheldrick, 1990)'
_diffrn_ambient_temperature 100(2)
_diffrn_measured_fraction_theta_full 0.991
_diffrn_measured_fraction_theta_max 0.982
_diffrn_measurement_device_type IPDS2t
_diffrn_measurement_method /w
_diffrn_radiation_monochromator graphite
_diffrn_radiation_source 'fine-focus sealed tube'
_diffrn_radiation_type MoK\a
_diffrn_radiation_wavelength 0.71073
_diffrn_reflns_av_R_equivalents 0.2966
_diffrn_reflns_av_sigmaI/netI 0.5284
_diffrn_reflns_limit_h_max 17
_diffrn_reflns_limit_h_min -13
_diffrn_reflns_limit_k_max 25
_diffrn_reflns_limit_k_min -29
_diffrn_reflns_limit_l_max 21
_diffrn_reflns_limit_l_min -21
_diffrn_reflns_number 27112
_diffrn_reflns_theta_full 25.00
_diffrn_reflns_theta_max 26.82
_diffrn_reflns_theta_min 1.26
_exptl_absorpt_coefficient_mu 5.502
_exptl_absorpt_correction_T_max 0.807
_exptl_absorpt_correction_T_min 0.587
_exptl_absorpt_correction_type numerical
_exptl_absorpt_process_details 'Stoe, X-area ver. 1.54'
_exptl_crystal_colour brown
_exptl_crystal_density_diffrn 1.933
_exptl_crystal_description block
_exptl_crystal_F_000 2886
_exptl_crystal_size_max 0.1
_exptl_crystal_size_mid 0.06
_exptl_crystal_size_min 0.04
_refine_diff_density_max 1.47
_refine_diff_density_min -1.17
_refine_diff_density_rms 0.17
_refine_ls_extinction_method none
_refine_ls_goodness_of_fit_ref 0.731
_refine_ls_hydrogen_treatment constr
_refine_ls_matrix_type full
_refine_ls_number_parameters 448
_refine_ls_number_reflns 11049
_refine_ls_number_restraints 16
_refine_ls_restrained_S_all 0.731
_refine_ls_R_factor_all 0.3381
_refine_ls_R_factor_gt 0.0842
_refine_ls_shift/su_max 0.001
_refine_ls_shift/su_mean 0.000
_refine_ls_structure_factor_coef Fsqd
_refine_ls_weighting_details 'calc w=1/[\s^2^(Fo^2^)+(0.0300P)^2^] where P=(Fo^2^+2Fc^2^)/3'
_refine_ls_weighting_scheme calc
_refine_ls_wR_factor_gt 0.1341
_refine_ls_wR_factor_ref 0.2275
_reflns_number_gt 2219
_reflns_number_total 11049
_reflns_threshold_expression >2sigma(I)
_cod_data_source_file ic202443u_si_003.cif
_cod_data_source_block compound2
_cod_original_sg_symbol_H-M 'P 21/m'
_cod_database_code 4328782

loop_
_symmetry_equiv_pos_as_xyz
'x, y, z'
'-x, y+1/2, -z'
'-x, -y, -z'
'x, -y-1/2, z'

loop_
_atom_site_label
_atom_site_type_symbol
_atom_site_fract_x
_atom_site_fract_y
_atom_site_fract_z
_atom_site_U_iso_or_equiv
_atom_site_adp_type
_atom_site_occupancy
_atom_site_symmetry_multiplicity
_atom_site_calc_flag
_atom_site_refinement_flags
_atom_site_disorder_assembly
_atom_site_disorder_group
C1M C 0.682(6) 0.584(4) 0.659(5) 0.07(3) Uiso 0.42(3) 1 d PD A 1
H1M1 H 0.7359 0.5804 0.7121 0.111 Uiso 0.42(3) 1 calc PR A 1
H1M2 H 0.6388 0.5495 0.6496 0.111 Uiso 0.42(3) 1 calc PR A 1
H1M3 H 0.6412 0.6187 0.6600 0.111 Uiso 0.42(3) 1 calc PR A 1
O1M O 0.721(6) 0.589(4) 0.603(5) 0.15(3) Uiso 0.42(3) 1 d PD A 1
H1M H 0.7497 0.6210 0.6069 0.220 Uiso 0.42(3) 1 calc PR A 1
C2M C 0.769(4) 0.498(2) 0.761(3) 0.059(16) Uiso 0.58(3) 1 d P A 2
H2M1 H 0.7784 0.5262 0.7201 0.088 Uiso 0.58(3) 1 calc PR A 2
H2M2 H 0.6986 0.4994 0.7618 0.088 Uiso 0.58(3) 1 calc PR A 2
H2M3 H 0.7853 0.4590 0.7459 0.088 Uiso 0.58(3) 1 calc PR A 2
O2M O 0.833(4) 0.512(2) 0.838(3) 0.114(19) Uiso 0.58(3) 1 d P A 2
H2M H 0.8697 0.5404 0.8338 0.172 Uiso 0.58(3) 1 calc PR A 2
Lu1 Lu -0.12581(10) 0.67065(8) 0.30504(8) 0.0566(5) Uani 1 1 d . . 2
Lu2 Lu 0.08636(10) 0.66968(8) 0.21425(8) 0.0607(5) Uani 1 1 d . . 2
Lu3 Lu -0.14719(16) 0.7500 0.08800(11) 0.0565(7) Uani 1 2 d S . 2
Mn1 Mn 0.1061(6) 0.7500 0.4061(4) 0.056(2) Uani 1 2 d S . 2
Mn2 Mn -0.1186(4) 0.6051(2) 0.1217(3) 0.0647(17) Uani 1 1 d . . 2
Mn3 Mn 0.0962(4) 0.6161(2) 0.4000(3) 0.0655(17) Uani 1 1 d . . 2
Cl1 Cl 0.1409(11) 0.7500 0.9896(9) 0.107(4) Uani 1 2 d S B 2
Cl2 Cl 0.6557(11) 0.7500 0.4546(9) 0.107(4) Uani 1 2 d S C 2
O11 O -0.297(2) 0.7500 -0.0028(13) 0.047(8) Uani 1 2 d S . 2
O21 O -0.208(3) 0.7500 0.2516(12) 0.062(10) Uani 1 2 d S . 2
N11 N -0.272(3) 0.7500 0.1604(19) 0.0565(7) Uani 1 2 d S . 2
C11 C -0.390(4) 0.7500 0.000(3) 0.056(12) Uiso 1 2 d S . 2
C21 C -0.455(3) 0.7500 -0.087(3) 0.068(17) Uani 1 2 d S . 2
H21 H -0.4285 0.7500 -0.1332 0.081 Uiso 1 2 calc SR . 2
C31 C -0.564(5) 0.7500 -0.095(3) 0.075(19) Uani 1 2 d S . 2
H31 H -0.6103 0.7500 -0.1501 0.090 Uiso 1 2 calc SR . 2
C41 C -0.602(4) 0.7500 -0.036(4) 0.079(17) Uani 1 2 d S . 2
H41 H -0.6733 0.7500 -0.0449 0.095 Uiso 1 2 calc SR . 2
C51 C -0.536(4) 0.7500 0.041(3) 0.070(17) Uani 1 2 d S . 2
H51 H -0.5642 0.7500 0.0854 0.084 Uiso 1 2 calc SR . 2
C61 C -0.436(4) 0.7500 0.061(3) 0.059(12) Uiso 1 2 d S . 2
C71 C -0.371(4) 0.7500 0.144(3) 0.069(14) Uiso 1 2 d S . 2
C81 C -0.414(4) 0.7500 0.215(2) 0.063(12) Uiso 1 2 d S . 2
H81A H -0.3590 0.7500 0.2669 0.094 Uiso 1 2 calc SR . 2
H81B H -0.4564 0.7152 0.2116 0.094 Uiso 0.50 1 calc PR . 2
H81C H -0.4564 0.7848 0.2116 0.094 Uiso 0.50 1 calc PR . 2
O12 O -0.1870(15) 0.6509(8) 0.0298(11) 0.058(6) Uani 1 1 d . . 2
O22 O -0.2385(15) 0.6058(9) 0.2304(13) 0.060(6) Uani 1 1 d . . 2
N12 N -0.244(2) 0.6030(12) 0.1471(15) 0.058(7) Uiso 1 1 d . . 2
C12 C -0.276(2) 0.6292(14) -0.0235(17) 0.054(8) Uiso 1 1 d . . 2
C22 C -0.291(2) 0.6386(15) -0.1091(18) 0.075(11) Uani 1 1 d . . 2
H22 H -0.2436 0.6604 -0.1280 0.090 Uiso 1 1 calc R . 2
C32 C -0.378(3) 0.6137(19) -0.164(3) 0.101(13) Uiso 1 1 d . . 2
H32 H -0.3885 0.6168 -0.2223 0.121 Uiso 1 1 calc R . 2
C42 C -0.450(3) 0.5849(15) -0.1368(19) 0.067(10) Uiso 1 1 d . . 2
H42 H -0.5068 0.5669 -0.1758 0.081 Uiso 1 1 calc R . 2
C52 C -0.440(3) 0.5819(18) -0.044(2) 0.083(13) Uani 1 1 d . . 2
H52 H -0.4921 0.5672 -0.0242 0.100 Uiso 1 1 calc R . 2
C62 C -0.349(3) 0.6019(14) 0.0078(18) 0.058(9) Uiso 1 1 d . . 2
C72 C -0.344(3) 0.5955(17) 0.096(2) 0.074(11) Uiso 1 1 d . . 2
C82 C -0.433(3) 0.5924(16) 0.125(2) 0.075(10) Uiso 1 1 d . . 2
H82A H -0.4122 0.5897 0.1852 0.113 Uiso 1 1 calc R . 2
H82B H -0.4732 0.5579 0.1006 0.113 Uiso 1 1 calc R . 2
H82C H -0.4747 0.6273 0.1067 0.113 Uiso 1 1 calc R . 2
O13 O -0.1533(19) 0.5361(13) 0.0616(12) 0.091(9) Uani 1 1 d . . 2
O23 O 0.0300(14) 0.5862(11) 0.2707(11) 0.074(7) Uani 1 1 d . . 2
N13 N -0.048(2) 0.5559(13) 0.2173(15) 0.066(7) Uiso 1 1 d . . 2
C13 C -0.188(3) 0.487(2) 0.093(3) 0.102(7) Uani 1 1 d . . 2
C23 C -0.263(3) 0.4538(19) 0.033(3) 0.102(7) Uani 1 1 d . . 2
H23 H -0.2859 0.4653 -0.0231 0.122 Uiso 1 1 calc R . 2
C33 C -0.301(3) 0.4054(19) 0.060(3) 0.102(7) Uani 1 1 d . . 2
H33 H -0.3547 0.3841 0.0232 0.122 Uiso 1 1 calc R . 2
C43 C -0.263(3) 0.389(2) 0.136(3) 0.102(7) Uani 1 1 d . . 2
H43 H -0.2840 0.3518 0.1499 0.122 Uiso 1 1 calc R . 2
C53 C -0.192(3) 0.4195(19) 0.200(3) 0.102(7) Uani 1 1 d . . 2
H53 H -0.1714 0.4060 0.2560 0.122 Uiso 1 1 calc R . 2
C63 C -0.155(3) 0.472(2) 0.177(3) 0.102(7) Uani 1 1 d . . 2
C73 C -0.068(3) 0.5037(15) 0.2318(18) 0.058(9) Uiso 1 1 d . . 2
C83 C 0.002(3) 0.4780(15) 0.3116(19) 0.103(17) Uani 1 1 d . . 2
H83A H 0.0505 0.5076 0.3412 0.155 Uiso 1 1 calc R . 2
H83B H 0.0391 0.4449 0.2984 0.155 Uiso 1 1 calc R . 2
H83C H -0.0387 0.4648 0.3467 0.155 Uiso 1 1 calc R . 2
O14 O 0.1370(15) 0.5560(9) 0.4741(11) 0.060(7) Uani 1 1 d . . 2
O24 O 0.2248(16) 0.6272(11) 0.2955(13) 0.074(7) Uani 1 1 d . . 2
N14 N 0.224(2) 0.6124(13) 0.3712(17) 0.065(8) Uiso 1 1 d . . 2
C14 C 0.232(3) 0.5515(14) 0.5313(18) 0.060(8) Uiso 1 1 d . . 2
C24 C 0.238(2) 0.5305(13) 0.6084(16) 0.050(8) Uiso 1 1 d . . 2
H24 H 0.1788 0.5192 0.6226 0.060 Uiso 1 1 calc R . 2
C34 C 0.334(3) 0.5270(17) 0.664(2) 0.078(11) Uiso 1 1 d . . 2
H34 H 0.3411 0.5156 0.7192 0.093 Uiso 1 1 calc R . 2
C44 C 0.421(3) 0.5391(17) 0.644(2) 0.088(14) Uani 1 1 d . . 2
H44 H 0.4856 0.5322 0.6832 0.106 Uiso 1 1 calc R . 2
C54 C 0.416(3) 0.5598(19) 0.572(3) 0.109(17) Uani 1 1 d . . 2
H54 H 0.4754 0.5740 0.5608 0.131 Uiso 1 1 calc R . 2
C64 C 0.314(3) 0.5607(14) 0.5067(17) 0.056(8) Uiso 1 1 d . . 2
C74 C 0.309(4) 0.5886(18) 0.419(2) 0.088(13) Uiso 1 1 d . . 2
C84 C 0.404(3) 0.586(2) 0.396(3) 0.14(2) Uani 1 1 d . . 2
H84A H 0.3923 0.6021 0.3399 0.208 Uiso 1 1 calc R . 2
H84B H 0.4264 0.5454 0.3964 0.208 Uiso 1 1 calc R . 2
H84C H 0.4572 0.6086 0.4354 0.208 Uiso 1 1 calc R . 2
O1 O 0.1705(16) 0.6900(8) 0.4850(10) 0.062(6) Uani 1 1 d . . 2
O2 O 0.029(2) 0.7500 0.1297(17) 0.062(10) Uani 1 2 d S . 2
O3 O -0.0903(14) 0.6700(11) 0.1805(10) 0.062(6) Uani 1 1 d . . 2
O4 O 0.0488(16) 0.6874(9) 0.3365(11) 0.063(6) Uiso 1 1 d . . 2
O5 O -0.100(3) 0.7500 -0.0335(15) 0.103(14) Uani 1 2 d S . 2
O6 O 0.2088(18) 0.6681(12) 0.1434(14) 0.084(7) Uiso 1 1 d . . 2
H6 H 0.1809 0.6844 0.0897 0.101 Uiso 1 1 calc R . 2
C6 C 0.312(3) 0.6507(17) 0.155(2) 0.080(11) Uiso 1 1 d . . 2
H6A H 0.3576 0.6829 0.1790 0.120 Uiso 1 1 calc R . 2
H6B H 0.3200 0.6400 0.1012 0.120 Uiso 1 1 calc R . 2
H6C H 0.3281 0.6171 0.1923 0.120 Uiso 1 1 calc R . 2
O7 O 0.0115(16) 0.6142(9) 0.1043(11) 0.056(7) Uani 1 1 d . . 2
C7 C 0.014(3) 0.600(2) 0.026(3) 0.12(2) Uani 1 1 d . . 2
H7A H -0.0012 0.5589 0.0157 0.181 Uiso 1 1 calc R . 2
H7B H 0.0820 0.6086 0.0217 0.181 Uiso 1 1 calc R . 2
H7C H -0.0366 0.6235 -0.0148 0.181 Uiso 1 1 calc R . 2
O8 O -0.2466(15) 0.6620(12) 0.3732(12) 0.079(8) Uani 1 1 d . . 2
H8 H -0.2423 0.6927 0.4117 0.095 Uiso 1 1 calc R . 2
C8 C -0.330(2) 0.6205(16) 0.372(2) 0.084(13) Uani 1 1 d . . 2
H8A H -0.3897 0.6421 0.3747 0.125 Uiso 1 1 calc R . 2
H8B H -0.3070 0.5943 0.4199 0.125 Uiso 1 1 calc R . 2
H8C H -0.3465 0.5976 0.3208 0.125 Uiso 1 1 calc R . 2
O9 O -0.0383(17) 0.6152(11) 0.4124(11) 0.069(7) Uani 1 1 d . . 2
C9 C -0.056(3) 0.5943(14) 0.4832(18) 0.056(9) Uiso 1 1 d . . 2
H9A H -0.0459 0.5520 0.4862 0.085 Uiso 1 1 calc R . 2
H9B H -0.1255 0.6034 0.4819 0.085 Uiso 1 1 calc R . 2
H9C H -0.0079 0.6124 0.5320 0.085 Uiso 1 1 calc R . 2
O25 O -0.098(2) 0.7500 0.3924(16) 0.061(10) Uani 1 2 d S . 1
N15 N -0.008(3) 0.7500 0.4531(16) 0.049(11) Uani 1 2 d SD . 1
C15 C 0.173(2) 0.7037(12) 0.5692(13) 0.062(6) Uani 0.50 1 d PGD . 1
C25 C 0.260(2) 0.6820(16) 0.6271(18) 0.062(2) Uani 0.50 1 d PGD . 1
H25 H 0.3095 0.6616 0.6091 0.074 Uiso 0.50 1 calc PR . 1
C35 C 0.275(2) 0.6901(13) 0.7113(17) 0.062(2) Uani 0.50 1 d PGD . 1
H35 H 0.3339 0.6752 0.7509 0.074 Uiso 0.50 1 calc PR . 1
C45 C 0.202(2) 0.7199(15) 0.7376(12) 0.062(2) Uani 0.50 1 d PGD . 1
H45 H 0.2123 0.7255 0.7952 0.074 Uiso 0.50 1 calc PR . 1
C55 C 0.116(2) 0.7416(15) 0.6798(14) 0.062(2) Uani 0.50 1 d PGD . 1
H55 H 0.0662 0.7620 0.6978 0.074 Uiso 0.50 1 calc PR . 1
C65 C 0.101(2) 0.7335(9) 0.5956(13) 0.062(2) Uani 0.50 1 d PGD . 1
C75 C 0.116(4) 0.7500 0.464(3) 0.062(2) Uani 1 2 d SD . 1
C85 C -0.007(3) 0.7500 0.527(2) 0.062(2) Uani 1 2 d SD . 1
H85A H -0.0668 0.7712 0.5317 0.092 Uiso 0.50 1 calc PR . 1
H85B H 0.0548 0.7689 0.5611 0.092 Uiso 0.50 1 calc PR . 1
H85C H -0.0095 0.7098 0.5456 0.092 Uiso 0.50 1 calc PR . 1
O26 O 0.1904(17) 0.7500 0.2733(14) 0.043(8) Uani 1 2 d S . 2
N16 N 0.219(3) 0.7500 0.359(2) 0.059(11) Uiso 1 2 d SD . 2
C16 C 0.272(2) 0.7043(12) 0.5260(17) 0.062(6) Uani 0.50 1 d PGD . 2
C26 C 0.303(2) 0.6830(16) 0.6067(18) 0.06(13) Uani 0.50 1 d PGD . 2
H26 H 0.2539 0.6677 0.6305 0.074 Uiso 0.50 1 calc PR . 2
C36 C 0.405(3) 0.6840(12) 0.6525(14) 0.06(13) Uani 0.50 1 d PGD . 2
H36 H 0.4261 0.6695 0.7077 0.074 Uiso 0.50 1 calc PR . 2
C46 C 0.476(2) 0.7063(8) 0.6177(17) 0.06(13) Uani 0.50 1 d PGD . 2
H46 H 0.5463 0.7071 0.6491 0.074 Uiso 0.50 1 calc PRD . 2
C56 C 0.445(2) 0.7276(8) 0.5370(18) 0.06(13) Uani 0.50 1 d PGD . 2
H56 H 0.4942 0.7429 0.5133 0.074 Uiso 0.50 1 calc PR . 2
C66 C 0.343(2) 0.7266(7) 0.4912(13) 0.06(13) Uani 0.50 1 d PGD . 2
C76 C 0.315(4) 0.7500 0.412(2) 0.06(13) Uani 1 2 d SD . 2
C86 C 0.388(3) 0.7500 0.349(2) 0.06(13) Uani 1 2 d SD . 2
H86A H 0.3521 0.7694 0.2966 0.092 Uiso 0.50 1 calc PR . 2
H86B H 0.4037 0.7098 0.3374 0.092 Uiso 0.50 1 calc PR . 2
H86C H 0.4518 0.7708 0.3754 0.092 Uiso 0.50 1 calc PR . 2

loop_
_atom_site_aniso_label
_atom_site_aniso_U_11
_atom_site_aniso_U_22
_atom_site_aniso_U_33
_atom_site_aniso_U_23
_atom_site_aniso_U_13
_atom_site_aniso_U_12
Lu1 0.0450(9) 0.0589(10) 0.0553(7) 0.0021(8) -0.0010(7) -0.0022(9)
Lu2 0.0406(9) 0.0754(12) 0.0573(8) -0.0036(9) 0.0015(7) 0.0052(9)
Lu3 0.0410(12) 0.0733(16) 0.0458(10) 0.000 -0.0007(9) 0.000
Mn1 0.058(5) 0.062(5) 0.033(3) 0.000 -0.008(3) 0.000
Mn2 0.045(3) 0.078(4) 0.056(3) -0.015(3) -0.007(2) 0.001(3)
Mn3 0.055(3) 0.054(4) 0.073(3) 0.004(3) -0.003(3) 0.002(3)
Cl1 0.054(6) 0.158(12) 0.111(7) 0.000 0.029(6) 0.000
Cl2 0.054(6) 0.158(12) 0.111(7) 0.000 0.029(6) 0.000
O11 0.051(19) 0.059(19) 0.029(12) 0.000 0.009(12) 0.000
O21 0.11(3) 0.05(2) 0.012(11) 0.000 0.006(14) 0.000
N11 0.0410(12) 0.0733(16) 0.0458(10) 0.000 -0.0007(9) 0.000
C21 0.06(3) 0.03(3) 0.08(3) 0.000 -0.03(3) 0.000
C31 0.10(5) 0.05(3) 0.04(2) 0.000 -0.03(3) 0.000
C41 0.03(3) 0.11(5) 0.10(4) 0.000 0.03(3) 0.000
C51 0.08(4) 0.04(3) 0.06(3) 0.000 -0.02(3) 0.000
O12 0.052(13) 0.052(15) 0.062(11) -0.004(10) 0.005(10) 0.004(10)
O22 0.039(13) 0.052(14) 0.097(15) -0.017(12) 0.034(12) -0.008(11)
C22 0.05(2) 0.09(3) 0.070(19) 0.013(19) -0.007(17) 0.017(19)
C52 0.05(2) 0.11(3) 0.09(3) 0.01(2) 0.03(2) 0.00(2)
O13 0.075(18) 0.13(2) 0.059(13) -0.008(14) 0.000(13) 0.055(17)
O23 0.031(11) 0.13(2) 0.056(12) -0.013(12) 0.008(10) -0.022(13)
C13 0.065(13) 0.092(15) 0.136(15) -0.015(13) 0.010(11) 0.009(11)
C23 0.065(13) 0.092(15) 0.136(15) -0.015(13) 0.010(11) 0.009(11)
C33 0.065(13) 0.092(15) 0.136(15) -0.015(13) 0.010(11) 0.009(11)
C43 0.065(13) 0.092(15) 0.136(15) -0.015(13) 0.010(11) 0.009(11)
C53 0.065(13) 0.092(15) 0.136(15) -0.015(13) 0.010(11) 0.009(11)
C63 0.065(13) 0.092(15) 0.136(15) -0.015(13) 0.010(11) 0.009(11)
C83 0.16(4) 0.05(3) 0.06(2) -0.029(18) -0.02(2) -0.01(3)
O14 0.049(13) 0.058(15) 0.054(11) 0.008(10) -0.015(10) -0.020(11)
O24 0.039(13) 0.10(2) 0.075(14) 0.004(13) 0.009(11) 0.017(13)
C44 0.09(3) 0.10(3) 0.050(19) 0.02(2) -0.01(2) 0.03(2)
C54 0.08(3) 0.10(4) 0.14(4) 0.01(3) 0.02(3) 0.06(3)
C84 0.04(3) 0.16(5) 0.17(4) 0.00(4) -0.04(3) -0.01(3)
O1 0.085(14) 0.031(11) 0.046(9) 0.003(8) -0.015(9) -0.014(10)
O2 0.06(2) 0.037(19) 0.070(18) 0.000 -0.014(16) 0.000
O3 0.060(13) 0.073(15) 0.050(10) -0.013(12) 0.014(9) -0.005(14)
O5 0.11(3) 0.15(4) 0.029(14) 0.000 -0.016(17) 0.000
O7 0.067(16) 0.047(14) 0.038(10) -0.001(10) -0.006(11) 0.022(11)
C7 0.05(3) 0.20(6) 0.10(3) -0.01(3) 0.02(3) 0.01(3)
O8 0.051(13) 0.092(19) 0.064(11) -0.015(13) -0.029(11) -0.002(14)
C8 0.036(19) 0.07(3) 0.14(3) 0.05(2) 0.03(2) 0.001(19)
O9 0.067(16) 0.085(19) 0.049(11) 0.009(12) 0.007(12) -0.006(14)
O25 0.048(18) 0.032(17) 0.067(17) 0.000 -0.034(15) 0.000
N15 0.06(2) 0.05(2) 0.022(15) 0.000 -0.010(16) 0.000
C15 0.085(14) 0.031(11) 0.046(9) 0.003(8) -0.015(9) -0.014(10)
C25 0.085(4) 0.031(3) 0.046(3) 0.003(2) -0.0148(17) -0.0139(14)
C35 0.085(4) 0.031(3) 0.046(3) 0.003(2) -0.0148(17) -0.0139(14)
C45 0.085(4) 0.031(3) 0.046(3) 0.003(2) -0.0148(17) -0.0139(14)
C55 0.085(4) 0.031(3) 0.046(3) 0.003(2) -0.0148(17) -0.0139(14)
C65 0.085(4) 0.031(3) 0.046(3) 0.003(2) -0.0148(17) -0.0139(14)
C75 0.085(4) 0.031(3) 0.046(3) 0.003(2) -0.0148(17) -0.0139(14)
C85 0.085(4) 0.031(3) 0.046(3) 0.003(2) -0.0148(17) -0.0139(14)
O26 0.013(13) 0.07(2) 0.045(14) 0.000 0.001(11) 0.000
C16 0.085(14) 0.031(11) 0.046(9) 0.003(8) -0.015(9) -0.014(10)
C26 0.085(4) 0.031(2) 0.046(3) 0.003(2) 0.0(6) 0.0(6)
C36 0.085(4) 0.031(2) 0.046(3) 0.003(2) 0.0(6) 0.0(6)
C46 0.085(4) 0.031(2) 0.046(3) 0.003(2) 0.0(6) 0.0(6)
C56 0.085(4) 0.031(2) 0.046(3) 0.003(2) 0.0(6) 0.0(6)
C66 0.085(4) 0.031(2) 0.046(3) 0.003(2) 0.0(6) 0.0(6)
C76 0.085(4) 0.031(2) 0.046(3) 0.003(2) 0.0(6) 0.0(6)
C86 0.085(4) 0.031(2) 0.046(3) 0.003(2) 0.0(6) 0.0(6)

loop_
_atom_type_symbol
_atom_type_description
_atom_type_scat_dispersion_real
_atom_type_scat_dispersion_imag
_atom_type_scat_source
C C 0.0033 0.0016 'International Tables Vol C Tables 4.2.6.8 and 6.1.1.4'
H H 0.0000 0.0000 'International Tables Vol C Tables 4.2.6.8 and 6.1.1.4'
N N 0.0061 0.0033 'International Tables Vol C Tables 4.2.6.8 and 6.1.1.4'
O O 0.0106 0.0060 'International Tables Vol C Tables 4.2.6.8 and 6.1.1.4'
Mn Mn 0.3368 0.7283 'International Tables Vol C Tables 4.2.6.8 and 6.1.1.4'
Lu Lu -0.4720 5.8584 'International Tables Vol C Tables 4.2.6.8 and 6.1.1.4'
Cl Cl 0.1484 0.1585 'International Tables Vol C Tables 4.2.6.8 and 6.1.1.4'

loop_
_geom_angle_atom_site_label_1
_geom_angle_atom_site_label_2
_geom_angle_atom_site_label_3
_geom_angle
_geom_angle_site_symmetry_1
_geom_angle_site_symmetry_3
O1M C1M H1M1 109.5 . .
O1M C1M H1M2 109.5 . .
H1M1 C1M H1M2 109.5 . .
O1M C1M H1M3 109.5 . .
H1M1 C1M H1M3 109.5 . .
H1M2 C1M H1M3 109.5 . .
C1M O1M H1M 109.5 . .
O2M C2M H2M1 109.5 . .
O2M C2M H2M2 109.5 . .
H2M1 C2M H2M2 109.5 . .
O2M C2M H2M3 109.5 . .
H2M1 C2M H2M3 109.5 . .
H2M2 C2M H2M3 109.5 . .
C2M O2M H2M 109.5 . .
O21 Lu1 O22 97.9(8) . .
O21 Lu1 O9 152.8(8) . .
O22 Lu1 O9 100.9(8) . .
O21 Lu1 O8 85.3(11) . .
O22 Lu1 O8 75.0(8) . .
O9 Lu1 O8 80.8(8) . .
O21 Lu1 O3 81.6(9) . .
O22 Lu1 O3 77.5(8) . .
O9 Lu1 O3 121.6(8) . .
O8 Lu1 O3 147.5(6) . .
O21 Lu1 O4 108.9(10) . .
O22 Lu1 O4 136.7(8) . .
O9 Lu1 O4 69.2(8) . .
O8 Lu1 O4 138.8(6) . .
O3 Lu1 O4 73.7(7) . .
O21 Lu1 Mn3 144.7(8) . .
O22 Lu1 Mn3 114.2(5) . .
O9 Lu1 Mn3 35.5(6) . .
O8 Lu1 Mn3 115.8(5) . .
O3 Lu1 Mn3 91.2(5) . .
O4 Lu1 Mn3 36.7(5) . .
O21 Lu1 Mn2 98.2(6) . .
O22 Lu1 Mn2 54.0(6) . .
O9 Lu1 Mn2 108.8(6) . .
O8 Lu1 Mn2 129.0(5) . .
O3 Lu1 Mn2 27.1(6) . .
O4 Lu1 Mn2 88.2(5) . .
Mn3 Lu1 Mn2 89.81(14) . .
O21 Lu1 Lu1 33.7(6) . 4_575
O22 Lu1 Lu1 131.6(5) . 4_575
O9 Lu1 Lu1 124.5(6) . 4_575
O8 Lu1 Lu1 95.0(7) . 4_575
O3 Lu1 Lu1 90.4(6) . 4_575
O4 Lu1 Lu1 80.5(5) . 4_575
Mn3 Lu1 Lu1 112.72(10) . 4_575
Mn2 Lu1 Lu1 115.68(10) . 4_575
O21 Lu1 Lu2 102.0(9) . .
O22 Lu1 Lu2 105.2(6) . .
O9 Lu1 Lu2 91.9(6) . .
O8 Lu1 Lu2 172.5(5) . .
O3 Lu1 Lu2 37.3(5) . .
O4 Lu1 Lu2 37.2(5) . .
Mn3 Lu1 Lu2 57.08(12) . .
Mn2 Lu1 Lu2 52.14(10) . .
Lu1 Lu1 Lu2 90.35(5) 4_575 .
O24 Lu2 O7 111.1(8) . .
O24 Lu2 O4 84.7(8) . .
O7 Lu2 O4 132.2(8) . .
O24 Lu2 O2 143.5(10) . .
O7 Lu2 O2 87.4(7) . .
O4 Lu2 O2 106.4(9) . .
O24 Lu2 O3 142.7(9) . .
O7 Lu2 O3 67.2(8) . .
O4 Lu2 O3 73.6(6) . .
O2 Lu2 O3 73.0(10) . .
O24 Lu2 O6 72.1(9) . .
O7 Lu2 O6 77.8(9) . .
O4 Lu2 O6 148.0(7) . .
O2 Lu2 O6 82.1(11) . .
O3 Lu2 O6 137.4(7) . .
O24 Lu2 O26 77.5(8) . .
O7 Lu2 O26 149.9(9) . .
O4 Lu2 O26 75.9(8) . .
O2 Lu2 O26 72.0(6) . .
O3 Lu2 O26 123.9(8) . .
O6 Lu2 O26 77.8(9) . .
O24 Lu2 O23 73.7(8) . .
O7 Lu2 O23 75.4(7) . .
O4 Lu2 O23 66.1(8) . .
O2 Lu2 O23 142.7(9) . .
O3 Lu2 O23 69.9(8) . .
O6 Lu2 O23 124.5(9) . .
O26 Lu2 O23 133.7(7) . .
O24 Lu2 Mn2 125.1(7) . .
O7 Lu2 Mn2 36.9(6) . .
O4 Lu2 Mn2 96.7(5) . .
O2 Lu2 Mn2 88.8(6) . .
O3 Lu2 Mn2 33.5(6) . .
O6 Lu2 Mn2 114.5(6) . .
O26 Lu2 Mn2 156.0(4) . .
O23 Lu2 Mn2 57.8(4) . .
O24 Lu2 Mn3 58.1(7) . .
O7 Lu2 Mn3 116.7(6) . .
O4 Lu2 Mn3 35.0(5) . .
O2 Lu2 Mn3 141.4(8) . .
O3 Lu2 Mn3 88.5(5) . .
O6 Lu2 Mn3 130.1(6) . .
O26 Lu2 Mn3 92.5(6) . .
O23 Lu2 Mn3 41.3(4) . .
Mn2 Lu2 Mn3 93.92(15) . .
O24 Lu2 Lu2 116.2(6) . 4_575
O7 Lu2 Lu2 124.8(5) . 4_575
O4 Lu2 Lu2 79.9(5) . 4_575
O2 Lu2 Lu2 37.4(5) . 4_575
O3 Lu2 Lu2 89.8(6) . 4_575
O6 Lu2 Lu2 90.9(7) . 4_575
O26 Lu2 Lu2 38.7(4) . 4_575
O23 Lu2 Lu2 143.8(6) . 4_575
Mn2 Lu2 Lu2 118.03(11) . 4_575
Mn3 Lu2 Lu2 111.65(10) . 4_575
O24 Lu2 Lu1 112.8(7) . .
O7 Lu2 Lu1 97.2(6) . .
O4 Lu2 Lu1 37.6(5) . .
O2 Lu2 Lu1 94.8(9) . .
O3 Lu2 Lu1 36.9(4) . .
O6 Lu2 Lu1 174.2(5) . .
O26 Lu2 Lu1 106.0(7) . .
O23 Lu2 Lu1 56.0(6) . .
Mn2 Lu2 Lu1 60.37(12) . .
Mn3 Lu2 Lu1 54.74(11) . .
Lu2 Lu2 Lu1 89.65(5) 4_575 .
O11 Lu3 O2 154.6(10) . .
O11 Lu3 O5 80.6(11) . .
O2 Lu3 O5 74.0(11) . .
O11 Lu3 O3 121.1(6) . .
O2 Lu3 O3 72.2(7) . .
O5 Lu3 O3 117.0(6) . .
O11 Lu3 O3 121.1(6) . 4_575
O2 Lu3 O3 72.2(7) . 4_575
O5 Lu3 O3 117.0(6) . 4_575
O3 Lu3 O3 100.7(9) . 4_575
O11 Lu3 N11 71.5(10) . .
O2 Lu3 N11 133.9(10) . .
O5 Lu3 N11 152.1(10) . .
O3 Lu3 N11 79.0(6) . .
O3 Lu3 N11 79.0(6) 4_575 .
O11 Lu3 O12 70.7(4) . .
O2 Lu3 O12 102.0(5) . .
O5 Lu3 O12 74.8(5) . .
O3 Lu3 O12 62.7(6) . .
O3 Lu3 O12 163.4(6) 4_575 .
N11 Lu3 O12 95.5(6) . .
O11 Lu3 O12 70.7(4) . 4_575
O2 Lu3 O12 102.0(5) . 4_575
O5 Lu3 O12 74.8(5) . 4_575
O3 Lu3 O12 163.4(6) . 4_575
O3 Lu3 O12 62.7(6) 4_575 4_575
N11 Lu3 O12 95.5(6) . 4_575
O12 Lu3 O12 133.8(8) . 4_575
O11 Lu3 Mn2 99.01(9) . .
O2 Lu3 Mn2 83.72(14) . .
O5 Lu3 Mn2 95.70(16) . .
O3 Lu3 Mn2 29.8(5) . .
O3 Lu3 Mn2 130.5(5) 4_575 .
N11 Lu3 Mn2 88.79(16) . .
O12 Lu3 Mn2 33.0(4) . .
O12 Lu3 Mn2 166.8(4) 4_575 .
O11 Lu3 Mn2 99.01(9) . 4_575
O2 Lu3 Mn2 83.72(14) . 4_575
O5 Lu3 Mn2 95.70(16) . 4_575
O3 Lu3 Mn2 130.5(5) . 4_575
O3 Lu3 Mn2 29.8(5) 4_575 4_575
N11 Lu3 Mn2 88.79(16) . 4_575
O12 Lu3 Mn2 166.8(4) . 4_575
O12 Lu3 Mn2 33.0(4) 4_575 4_575
Mn2 Lu3 Mn2 160.01(14) . 4_575
O11 Lu3 Lu2 150.39(10) . .
O2 Lu3 Lu2 35.8(4) . .
O5 Lu3 Lu2 94.7(7) . .
O3 Lu3 Lu2 36.5(5) . .
O3 Lu3 Lu2 87.2(5) 4_575 .
N11 Lu3 Lu2 109.5(6) . .
O12 Lu3 Lu2 79.8(4) . .
O12 Lu3 Lu2 136.5(4) 4_575 .
Mn2 Lu3 Lu2 52.08(8) . .
Mn2 Lu3 Lu2 110.56(9) 4_575 .
O11 Lu3 Lu2 150.39(10) . 4_575
O2 Lu3 Lu2 35.8(4) . 4_575
O5 Lu3 Lu2 94.7(7) . 4_575
O3 Lu3 Lu2 87.2(5) . 4_575
O3 Lu3 Lu2 36.5(5) 4_575 4_575
N11 Lu3 Lu2 109.5(6) . 4_575
O12 Lu3 Lu2 136.5(4) . 4_575
O12 Lu3 Lu2 79.8(4) 4_575 4_575
Mn2 Lu3 Lu2 110.56(9) . 4_575
Mn2 Lu3 Lu2 52.08(8) 4_575 4_575
Lu2 Lu3 Lu2 58.72(7) . 4_575
O4 Mn1 O4 100.2(12) . 4_575
O4 Mn1 O1 175.3(8) . 4_575
O4 Mn1 O1 84.5(8) 4_575 4_575
O4 Mn1 O1 84.5(8) . .
O4 Mn1 O1 175.3(8) 4_575 .
O1 Mn1 O1 90.7(10) 4_575 .
O4 Mn1 N16 88.8(10) . .
O4 Mn1 N16 88.8(10) 4_575 .
O1 Mn1 N16 91.5(10) 4_575 .
O1 Mn1 N16 91.5(10) . .
O4 Mn1 Mn3 37.5(6) . .
O4 Mn1 Mn3 137.7(6) 4_575 .
O1 Mn1 Mn3 137.8(5) 4_575 .
O1 Mn1 Mn3 47.0(5) . .
N16 Mn1 Mn3 91.1(2) . .
O4 Mn1 Mn3 137.7(6) . 4_575
O4 Mn1 Mn3 37.5(6) 4_575 4_575
O1 Mn1 Mn3 47.0(5) 4_575 4_575
O1 Mn1 Mn3 137.8(5) . 4_575
N16 Mn1 Mn3 91.1(2) . 4_575
Mn3 Mn1 Mn3 174.7(3) . 4_575
O3 Mn2 O13 177.4(12) . .
O3 Mn2 O12 87.9(9) . .
O13 Mn2 O12 92.5(9) . .
O3 Mn2 N12 87.5(11) . .
O13 Mn2 N12 90.0(12) . .
O12 Mn2 N12 86.5(10) . .
O3 Mn2 O7 86.4(9) . .
O13 Mn2 O7 96.1(11) . .
O12 Mn2 O7 94.1(9) . .
N12 Mn2 O7 173.9(10) . .
O3 Mn2 N13 93.0(10) . .
O13 Mn2 N13 86.6(11) . .
O12 Mn2 N13 179.1(11) . .
N12 Mn2 N13 93.3(12) . .
O7 Mn2 N13 86.3(10) . .
O3 Mn2 Lu2 46.6(7) . .
O13 Mn2 Lu2 135.5(8) . .
O12 Mn2 Lu2 107.3(6) . .
N12 Mn2 Lu2 129.7(8) . .
O7 Mn2 Lu2 44.4(6) . .
N13 Mn2 Lu2 73.5(8) . .
O3 Mn2 Lu3 42.2(6) . .
O13 Mn2 Lu3 138.4(7) . .
O12 Mn2 Lu3 45.9(6) . .
N12 Mn2 Lu3 89.8(8) . .
O7 Mn2 Lu3 86.2(6) . .
N13 Mn2 Lu3 134.9(8) . .
Lu2 Mn2 Lu3 70.24(12) . .
O3 Mn2 Lu1 36.3(7) . .
O13 Mn2 Lu1 141.5(9) . .
O12 Mn2 Lu1 110.7(6) . .
N12 Mn2 Lu1 62.4(8) . .
O7 Mn2 Lu1 111.8(6) . .
N13 Mn2 Lu1 70.0(8) . .
Lu2 Mn2 Lu1 67.49(10) . .
Lu3 Mn2 Lu1 71.96(12) . .
O14 Mn3 O9 91.4(10) . .
O14 Mn3 O4 170.5(10) . .
O9 Mn3 O4 84.0(10) . .
O14 Mn3 N14 91.4(11) . .
O9 Mn3 N14 171.6(10) . .
O4 Mn3 N14 94.3(11) . .
O14 Mn3 O23 113.0(9) . .
O9 Mn3 O23 88.9(8) . .
O4 Mn3 O23 75.4(9) . .
N14 Mn3 O23 82.7(9) . .
O14 Mn3 O1 98.4(7) . .
O9 Mn3 O1 101.8(9) . .
O4 Mn3 O1 74.5(7) . .
N14 Mn3 O1 85.6(10) . .
O23 Mn3 O1 146.6(8) . .
O14 Mn3 Mn1 136.7(6) . .
O9 Mn3 Mn1 92.3(8) . .
O4 Mn3 Mn1 35.6(6) . .
N14 Mn3 Mn1 91.0(9) . .
O23 Mn3 Mn1 110.1(7) . .
O1 Mn3 Mn1 38.8(4) . .
O14 Mn3 Lu1 132.6(7) . .
O9 Mn3 Lu1 42.6(6) . .
O4 Mn3 Lu1 45.4(7) . .
N14 Mn3 Lu1 132.4(8) . .
O23 Mn3 Lu1 65.5(6) . .
O1 Mn3 Lu1 101.7(5) . .
Mn1 Mn3 Lu1 69.89(17) . .
O14 Mn3 Lu2 146.8(8) . .
O9 Mn3 Lu2 109.8(6) . .
O4 Mn3 Lu2 42.6(6) . .
N14 Mn3 Lu2 64.3(8) . .
O23 Mn3 Lu2 45.3(6) . .
O1 Mn3 Lu2 101.7(5) . .
Mn1 Mn3 Lu2 69.61(18) . .
Lu1 Mn3 Lu2 68.18(10) . .
C11 O11 Lu3 136(2) . .
N11 O21 Lu1 119.0(8) . .
N11 O21 Lu1 119.0(8) . 4_575
Lu1 O21 Lu1 112.7(12) . 4_575
C71 N11 O21 118(4) . .
C71 N11 Lu3 139(3) . .
O21 N11 Lu3 103(2) . .
O11 C11 C61 136(4) . .
O11 C11 C21 106(4) . .
C61 C11 C21 119(5) . .
C11 C21 C31 113(5) . .
C11 C21 H21 123.6 . .
C31 C21 H21 123.6 . .
C41 C31 C21 125(4) . .
C41 C31 H31 117.3 . .
C21 C31 H31 117.3 . .
C31 C41 C51 116(5) . .
C31 C41 H41 121.8 . .
C51 C41 H41 121.8 . .
C61 C51 C41 127(5) . .
C61 C51 H51 116.5 . .
C41 C51 H51 116.5 . .
C51 C61 C11 120(4) . .
C51 C61 C71 123(5) . .
C11 C61 C71 117(5) . .
N11 C71 C61 121(5) . .
N11 C71 C81 118(4) . .
C61 C71 C81 121(5) . .
C71 C81 H81A 109.5 . .
C71 C81 H81B 109.5 . .
H81A C81 H81B 109.5 . .
C71 C81 H81C 109.5 . .
H81A C81 H81C 109.5 . .
H81B C81 H81C 109.5 . .
C12 O12 Mn2 117.6(18) . .
C12 O12 Lu3 129.7(17) . .
Mn2 O12 Lu3 101.0(7) . .
N12 O22 Lu1 114.5(17) . .
O22 N12 C72 111(3) . .
O22 N12 Mn2 117.1(18) . .
C72 N12 Mn2 131(2) . .
O12 C12 C62 121(2) . .
O12 C12 C22 116(3) . .
C62 C12 C22 124(3) . .
C32 C22 C12 116(4) . .
C32 C22 H22 121.8 . .
C12 C22 H22 121.8 . .
C42 C32 C22 122(4) . .
C42 C32 H32 119.0 . .
C22 C32 H32 119.0 . .
C32 C42 C52 121(3) . .
C32 C42 H42 119.7 . .
C52 C42 H42 119.7 . .
C62 C52 C42 115(4) . .
C62 C52 H52 122.3 . .
C42 C52 H52 122.3 . .
C52 C62 C12 121(3) . .
C52 C62 C72 112(4) . .
C12 C62 C72 127(3) . .
N12 C72 C82 126(3) . .
N12 C72 C62 110(4) . .
C82 C72 C62 123(3) . .
C72 C82 H82A 109.5 . .
C72 C82 H82B 109.5 . .
H82A C82 H82B 109.5 . .
C72 C82 H82C 109.5 . .
H82A C82 H82C 109.5 . .
H82B C82 H82C 109.5 . .
C13 O13 Mn2 123(2) . .
N13 O23 Mn3 145.0(19) . .
N13 O23 Lu2 115.7(15) . .
Mn3 O23 Lu2 93.4(8) . .
C73 N13 O23 122(3) . .
C73 N13 Mn2 128(2) . .
O23 N13 Mn2 110.1(19) . .
C63 C13 O13 122(4) . .
C63 C13 C23 123(5) . .
O13 C13 C23 115(4) . .
C33 C23 C13 118(5) . .
C33 C23 H23 121.0 . .
C13 C23 H23 121.0 . .
C43 C33 C23 119(4) . .
C43 C33 H33 120.3 . .
C23 C33 H33 120.3 . .
C33 C43 C53 127(5) . .
C33 C43 H43 116.7 . .
C53 C43 H43 116.7 . .
C43 C53 C63 116(4) . .
C43 C53 H53 122.1 . .
C63 C53 H53 122.1 . .
C13 C63 C53 117(4) . .
C13 C63 C73 119(4) . .
C53 C63 C73 123(4) . .
N13 C73 C63 122(3) . .
N13 C73 C83 115(3) . .
C63 C73 C83 123(3) . .
C73 C83 H83A 109.5 . .
C73 C83 H83B 109.5 . .
H83A C83 H83B 109.5 . .
C73 C83 H83C 109.5 . .
H83A C83 H83C 109.5 . .
H83B C83 H83C 109.5 . .
C14 O14 Mn3 124.4(19) . .
N14 O24 Lu2 117(2) . .
C74 N14 O24 115(3) . .
C74 N14 Mn3 124(3) . .
O24 N14 Mn3 120(2) . .
C64 C14 C24 123(3) . .
C64 C14 O14 119(3) . .
C24 C14 O14 117(3) . .
C14 C24 C34 115(4) . .
C14 C24 H24 122.4 . .
C34 C24 H24 122.4 . .
C44 C34 C24 124(3) . .
C44 C34 H34 118.1 . .
C24 C34 H34 118.1 . .
C54 C44 C34 121(4) . .
C54 C44 H44 119.6 . .
C34 C44 H44 119.6 . .
C44 C54 C64 118(5) . .
C44 C54 H54 121.0 . .
C64 C54 H54 121.0 . .
C14 C64 C54 117(3) . .
C14 C64 C74 123(3) . .
C54 C64 C74 117(4) . .
N14 C74 C84 123(4) . .
N14 C74 C64 121(4) . .
C84 C74 C64 115(4) . .
C74 C84 H84A 109.5 . .
C74 C84 H84B 109.5 . .
H84A C84 H84B 109.5 . .
C74 C84 H84C 109.5 . .
H84A C84 H84C 109.5 . .
H84B C84 H84C 109.5 . .
C16 O1 Mn1 110.9(17) . .
C16 O1 Mn3 133.2(18) . .
Mn1 O1 Mn3 94.1(6) . .
Lu3 O2 Lu2 108.7(11) . .
Lu3 O2 Lu2 108.7(11) . 4_575
Lu2 O2 Lu2 105.2(9) . 4_575
Mn2 O3 Lu1 116.6(12) . .
Mn2 O3 Lu2 99.9(10) . .
Lu1 O3 Lu2 105.8(6) . .
Mn2 O3 Lu3 108.0(7) . .
Lu1 O3 Lu3 118.4(10) . .
Lu2 O3 Lu3 106.0(9) . .
Mn1 O4 Mn3 106.9(8) . .
Mn1 O4 Lu2 122.0(11) . .
Mn3 O4 Lu2 102.5(9) . .
Mn1 O4 Lu1 118.5(11) . .
Mn3 O4 Lu1 97.9(9) . .
Lu2 O4 Lu1 105.2(7) . .
C6 O6 Lu2 141(2) . .
C6 O6 H6 109.7 . .
Lu2 O6 H6 109.7 . .
O6 C6 H6A 109.5 . .
O6 C6 H6B 109.5 . .
H6A C6 H6B 109.5 . .
O6 C6 H6C 109.5 . .
H6A C6 H6C 109.5 . .
H6B C6 H6C 109.5 . .
C7 O7 Mn2 115(2) . .
C7 O7 Lu2 143(3) . .
Mn2 O7 Lu2 98.8(9) . .
O7 C7 H7A 109.5 . .
O7 C7 H7B 109.5 . .
H7A C7 H7B 109.5 . .
O7 C7 H7C 109.5 . .
H7A C7 H7C 109.5 . .
H7B C7 H7C 109.5 . .
C8 O8 Lu1 136(2) . .
C8 O8 H8 112.0 . .
Lu1 O8 H8 112.0 . .
O8 C8 H8A 109.5 . .
O8 C8 H8B 109.5 . .
H8A C8 H8B 109.5 . .
O8 C8 H8C 109.5 . .
H8A C8 H8C 109.5 . .
H8B C8 H8C 109.5 . .
C9 O9 Mn3 122(2) . .
C9 O9 Lu1 135(2) . .
Mn3 O9 Lu1 101.9(10) . .
O9 C9 H9A 109.5 . .
O9 C9 H9B 109.5 . .
H9A C9 H9B 109.5 . .
O9 C9 H9C 109.5 . .
H9A C9 H9C 109.5 . .
H9B C9 H9C 109.5 . .
C85 N15 O25 119(4) . .
C85 N15 C75 101(3) . .
O25 N15 C75 139(3) . .
C25 C15 C65 120.0 . .
C25 C15 C65 120.91(6) . 4_575
C25 C15 C75 146(2) . .
C65 C15 C75 84(2) . .
C65 C15 C75 73(2) 4_575 .
C35 C25 C15 120.0 . .
C35 C25 H25 120.0 . .
C15 C25 H25 120.0 . .
C25 C35 C45 120.0 . .
C25 C35 H35 120.0 . .
C45 C35 H35 120.0 . .
C55 C45 C35 120.0 . .
C55 C45 H45 120.0 . .
C35 C45 H45 120.0 . .
C45 C55 C65 120.0 . .
C45 C55 H55 120.0 . .
C65 C55 H55 120.0 . .
C65 C65 C55 82.3 4_575 .
C65 C65 C15 119.6 4_575 .
C55 C65 C15 120.0 . .
C65 C65 C55 67(2) 4_575 4_575
C15 C65 C55 126.4(9) . 4_575
C65 C65 C85 76.6(11) 4_575 .
C55 C65 C85 121(2) . .
C15 C65 C85 118(2) . .
C55 C65 C85 115(3) 4_575 .
C55 C65 C15 102.5(12) . 4_575
C15 C65 C15 80(2) . 4_575
C55 C65 C15 90.3(17) 4_575 4_575
C85 C65 C15 95.2(15) . 4_575
N15 C75 C15 102(3) . .
N15 C75 C15 102(3) . 4_575
C15 C75 C15 63.5(19) . 4_575
N15 C85 C65 116(4) . 4_575
N15 C85 C65 116(4) . .
N15 C85 H85A 109.5 . .
C65 C85 H85A 115.6 4_575 .
C65 C85 H85A 131.6 . .
N15 C85 H85B 109.5 . .
H85A C85 H85B 109.5 . .
N15 C85 H85C 109.5 . .
C65 C85 H85C 95.7 4_575 .
C65 C85 H85C 70.3 . .
H85A C85 H85C 109.5 . .
H85B C85 H85C 109.5 . .
N16 O26 Lu2 112.7(13) . .
N16 O26 Lu2 112.7(13) . 4_575
Lu2 O26 Lu2 102.6(7) . 4_575
C76 N16 O26 127(4) . .
C76 N16 Mn1 118(3) . .
O26 N16 Mn1 115(2) . .
C26 C16 C66 120.0 . .
C26 C16 O1 112(2) . .
C66 C16 O1 127(2) . .
C16 C26 C36 120.0 . .
C16 C26 H26 120.0 . .
C36 C26 H26 120.0 . .
C26 C36 C46 120.0 . .
C26 C36 H36 120.0 . .
C46 C36 H36 120.0 . .
C56 C46 C36 120.0 . .
C56 C46 H46 120.0 . .
C36 C46 H46 120.0 . .
C46 C56 C66 120.0 . .
C46 C56 H56 120.0 . .
C66 C56 H56 120.0 . .
C66 C66 C76 67.0(11) 4_575 .
C66 C66 C56 89.0 4_575 .
C76 C66 C56 118(3) . .
C66 C66 C16 111.7 4_575 .
C76 C66 C16 122(3) . .
C56 C66 C16 120.0 . .
C66 C66 C56 52.9(10) 4_575 4_575
C76 C66 C56 99(2) . 4_575
C16 C66 C56 128.1 . 4_575
N16 C76 C66 125(4) . 4_575
N16 C76 C66 125(4) . .
C66 C76 C66 45.9(17) 4_575 .
N16 C76 C86 103(3) . .
C66 C76 C86 125(4) 4_575 .
C66 C76 C86 125(3) . .
C76 C86 H86A 109.5 . .
C76 C86 H86B 109.5 . .
H86A C86 H86B 109.5 . .
C76 C86 H86C 109.5 . .
H86A C86 H86C 109.5 . .
H86B C86 H86C 109.5 . .

loop_
_geom_bond_atom_site_label_1
_geom_bond_atom_site_label_2
_geom_bond_distance
_geom_bond_site_symmetry_2
C1M O1M 1.21(5) .
C1M H1M1 0.9800 .
C1M H1M2 0.9800 .
C1M H1M3 0.9800 .
O1M H1M 0.8400 .
C2M O2M 1.37(6) .
C2M H2M1 0.9800 .
C2M H2M2 0.9800 .
C2M H2M3 0.9800 .
O2M H2M 0.8400 .
Lu1 O21 2.192(15) .
Lu1 O22 2.247(19) .
Lu1 O9 2.25(2) .
Lu1 O8 2.30(3) .
Lu1 O3 2.304(19) .
Lu1 O4 2.34(2) .
Lu1 Mn3 3.250(5) .
Lu1 Mn2 3.477(6) .
Lu1 Lu1 3.649(4) 4_575
Lu1 Lu2 3.695(3) .
Lu2 O24 2.214(19) .
Lu2 O7 2.235(18) .
Lu2 O4 2.31(2) .
Lu2 O2 2.325(15) .
Lu2 O3 2.33(2) .
Lu2 O6 2.35(3) .
Lu2 O26 2.367(12) .
Lu2 O23 2.38(2) .
Lu2 Mn2 3.158(5) .
Lu2 Mn3 3.341(6) .
Lu2 Lu2 3.694(4) 4_575
Lu3 O11 2.18(2) .
Lu3 O2 2.31(3) .
Lu3 O5 2.33(3) .
Lu3 O3 2.39(2) .
Lu3 O3 2.39(2) 4_575
Lu3 N11 2.39(4) .
Lu3 O12 2.477(19) .
Lu3 O12 2.477(19) 4_575
Lu3 Mn2 3.382(6) .
Lu3 Mn2 3.382(6) 4_575
Lu3 Lu2 3.767(2) 4_575
Mn1 O4 1.88(2) .
Mn1 O4 1.88(2) 4_575
Mn1 O1 1.939(17) 4_575
Mn1 O1 1.939(17) .
Mn1 N16 1.95(4) .
Mn1 Mn3 3.083(6) .
Mn1 Mn3 3.083(6) 4_575
Mn2 O3 1.77(2) .
Mn2 O13 1.87(3) .
Mn2 O12 1.878(18) .
Mn2 N12 1.90(3) .
Mn2 O7 1.92(2) .
Mn2 N13 1.97(3) .
Mn3 O14 1.836(19) .
Mn3 O9 1.93(3) .
Mn3 O4 1.96(2) .
Mn3 N14 1.96(3) .
Mn3 O23 2.210(18) .
Mn3 O1 2.262(17) .
O11 C11 1.29(5) .
O21 N11 1.53(3) .
O21 Lu1 2.192(15) 4_575
N11 C71 1.31(6) .
C11 C61 1.36(6) .
C11 C21 1.47(5) .
C21 C31 1.47(8) .
C21 H21 0.9500 .
C31 C41 1.27(7) .
C31 H31 0.9500 .
C41 C51 1.34(6) .
C41 H41 0.9500 .
C51 C61 1.32(6) .
C51 H51 0.9500 .
C61 C71 1.42(6) .
C71 C81 1.49(7) .
C81 H81A 0.9800 .
C81 H81B 0.9800 .
C81 H81C 0.9800 .
O12 C12 1.38(3) .
O22 N12 1.39(3) .
N12 C72 1.40(4) .
C12 C62 1.42(4) .
C12 C22 1.42(4) .
C22 C32 1.41(5) .
C22 H22 0.9500 .
C32 C42 1.39(5) .
C32 H32 0.9500 .
C42 C52 1.53(5) .
C42 H42 0.9500 .
C52 C62 1.37(4) .
C52 H52 0.9500 .
C62 C72 1.49(5) .
C72 C82 1.45(5) .
C82 H82A 0.9800 .
C82 H82B 0.9800 .
C82 H82C 0.9800 .
O13 C13 1.40(5) .
O23 N13 1.37(3) .
N13 C73 1.27(4) .
C13 C63 1.39(6) .
C13 C23 1.42(5) .
C23 C33 1.36(6) .
C23 H23 0.9500 .
C33 C43 1.29(5) .
C33 H33 0.9500 .
C43 C53 1.41(5) .
C43 H43 0.9500 .
C53 C63 1.42(6) .
C53 H53 0.9500 .
C63 C73 1.47(5) .
C73 C83 1.52(4) .
C83 H83A 0.9800 .
C83 H83B 0.9800 .
C83 H83C 0.9800 .
O14 C14 1.38(3) .
O24 N14 1.33(3) .
N14 C74 1.32(5) .
C14 C64 1.33(4) .
C14 C24 1.37(4) .
C24 C34 1.38(4) .
C24 H24 0.9500 .
C34 C44 1.37(5) .
C34 H34 0.9500 .
C44 C54 1.29(5) .
C44 H44 0.9500 .
C54 C64 1.50(5) .
C54 H54 0.9500 .
C64 C74 1.60(5) .
C74 C84 1.49(6) .
C84 H84A 0.9800 .
C84 H84B 0.9800 .
C84 H84C 0.9800 .
O1 C16 1.40(3) .
O2 Lu2 2.325(15) 4_575
O6 C6 1.43(4) .
O6 H6 0.9500 .
C6 H6A 0.9800 .
C6 H6B 0.9800 .
C6 H6C 0.9800 .
O7 C7 1.37(5) .
C7 H7A 0.9800 .
C7 H7B 0.9800 .
C7 H7C 0.9800 .
O8 C8 1.49(4) .
O8 H8 0.9500 .
C8 H8A 0.9800 .
C8 H8B 0.9800 .
C8 H8C 0.9800 .
O9 C9 1.38(4) .
C9 H9A 0.9800 .
C9 H9B 0.9800 .
C9 H9C 0.9800 .
O25 N15 1.35(3) .
N15 C85 1.25(5) .
N15 C75 1.67(6) .
C15 C25 1.3900 .
C15 C65 1.3900 .
C15 C65 1.88(3) 4_575
C15 C75 2.02(4) .
C25 C35 1.3900 .
C25 H25 0.9500 .
C35 C45 1.3900 .
C35 H35 0.9500 .
C45 C55 1.3900 .
C45 H45 0.9500 .
C55 C65 1.3900 .
C55 H55 0.9500 .
C65 C65 0.76(4) 4_575
C65 C55 1.49(3) 4_575
C65 C85 1.64(4) .
C65 C15 1.88(3) 4_575
C75 C15 2.02(4) 4_575
C85 C65 1.64(4) 4_575
C85 H85A 0.9800 .
C85 H85B 0.9800 .
C85 H85C 0.9800 .
O26 N16 1.38(4) .
O26 Lu2 2.367(12) 4_575
N16 C76 1.36(5) .
C16 C26 1.3900 .
C16 C66 1.3900 .
C26 C36 1.3900 .
C26 H26 0.9500 .
C36 C46 1.3900 .
C36 H36 0.9500 .
C46 C56 1.3900 .
C46 H46 0.9500 .
C56 C66 1.3900 .
C56 H56 0.9500 .
C66 C66 1.08(3) 4_575
C66 C76 1.38(4) .
C66 C56 1.74(2) 4_575
C76 C66 1.38(4) 4_575
C76 C86 1.69(6) .
C86 H86A 0.9800 .
C86 H86B 0.9800 .
C86 H86C 0.9800 .

loop_
_geom_hbond_atom_site_label_D
_geom_hbond_atom_site_label_H
_geom_hbond_atom_site_label_A
_geom_hbond_distance_DH
_geom_hbond_distance_HA
_geom_hbond_distance_DA
_geom_hbond_angle_DHA
_geom_hbond_site_symmetry_A
O6 H6 Cl1 0.95 2.21 3.12(3) 160 1_554
O8 H8 Cl2 0.95 2.21 2.99(3) 139 1_455
